data_4104861
loop_
_publ_author_name
'Zhang Wang'
'Sun-Joon Min'
'Samuel J. Danishefsky'

_publ_section_title
;
 Total Synthesis and Structural Revision of (\+-)-Tricholomalides A and B
;
_journal_name_full 'Journal of the American Chemical Society'
_journal_page_first 10848
_journal_page_last 10849
_journal_paper_doi 10.1021/ja9049433
_journal_volume 131
_journal_year 2009
_chemical_formula_sum 'C20 H28 O5'
_chemical_formula_weight 348.42
_chemical_name_systematic
;
 ?
;
_space_group_IT_number 15
_symmetry_cell_setting monoclinic
_symmetry_space_group_name_Hall '-C 2yc'
_symmetry_space_group_name_H-M 'C 1 2/c 1'
_atom_sites_solution_hydrogens geom
_atom_sites_solution_primary direct
_atom_sites_solution_secondary difmap
_audit_creation_method SHELXL-97
_cell_angle_alpha 90.00
_cell_angle_beta 124.8310(10)
_cell_angle_gamma 90.00
_cell_formula_units_Z 8
_cell_length_a 33.206(3)
_cell_length_b 6.6255(6)
_cell_length_c 19.8029(19)
_cell_measurement_reflns_used 2893
_cell_measurement_temperature 125(2)
_cell_measurement_theta_max 22.88
_cell_measurement_theta_min 2.58
_cell_volume 3576.2(6)
_computing_cell_refinement 'Bruker SMART'
_computing_data_collection 'Bruker SMART'
_computing_data_reduction 'Bruker SAINT'
_computing_molecular_graphics 'Bruker SHELXTL'
_computing_publication_material 'Bruker SHELXTL'
_computing_structure_refinement 'SHELXL-97 (Sheldrick, 1997)'
_computing_structure_solution 'SHELXS-97 (Sheldrick, 1990)'
_diffrn_ambient_temperature 125(2)
_diffrn_measured_fraction_theta_full 1.000
_diffrn_measured_fraction_theta_max 1.000
_diffrn_measurement_device_type 'CCD area detector'
_diffrn_measurement_method 'phi and omega scans'
_diffrn_radiation_monochromator graphite
_diffrn_radiation_source 'fine-focus sealed tube'
_diffrn_radiation_type MoK\a
_diffrn_radiation_wavelength 0.71073
_diffrn_reflns_av_R_equivalents 0.1400
_diffrn_reflns_av_sigmaI/netI 0.1021
_diffrn_reflns_limit_h_max 41
_diffrn_reflns_limit_h_min -41
_diffrn_reflns_limit_k_max 8
_diffrn_reflns_limit_k_min -8
_diffrn_reflns_limit_l_max 24
_diffrn_reflns_limit_l_min -24
_diffrn_reflns_number 20786
_diffrn_reflns_theta_full 26.37
_diffrn_reflns_theta_max 26.37
_diffrn_reflns_theta_min 1.49
_exptl_absorpt_coefficient_mu 0.092
_exptl_absorpt_correction_T_max 0.9982
_exptl_absorpt_correction_T_min 0.9819
_exptl_absorpt_correction_type empirical
_exptl_absorpt_process_details sadabs
_exptl_crystal_colour colorless
_exptl_crystal_density_diffrn 1.294
_exptl_crystal_description plate
_exptl_crystal_F_000 1504
_exptl_crystal_size_max 0.20
_exptl_crystal_size_mid 0.10
_exptl_crystal_size_min 0.02
_refine_diff_density_max 0.266
_refine_diff_density_min -0.276
_refine_diff_density_rms 0.059
_refine_ls_extinction_coef 0.00056(18)
_refine_ls_extinction_expression Fc^*^=kFc[1+0.001xFc^2^\l^3^/sin(2\q)]^-1/4^
_refine_ls_extinction_method SHELXL
_refine_ls_goodness_of_fit_ref 1.067
_refine_ls_hydrogen_treatment constr
_refine_ls_matrix_type full
_refine_ls_number_parameters 227
_refine_ls_number_reflns 3665
_refine_ls_number_restraints 0
_refine_ls_restrained_S_all 1.067
_refine_ls_R_factor_all 0.1364
_refine_ls_R_factor_gt 0.0528
_refine_ls_shift/su_max 0.000
_refine_ls_shift/su_mean 0.000
_refine_ls_structure_factor_coef Fsqd
_refine_ls_weighting_details 'calc w=1/[\s^2^(Fo^2^)+(0.0400P)^2^+0.0000P] where P=(Fo^2^+2Fc^2^)/3'
_refine_ls_weighting_scheme calc
_refine_ls_wR_factor_gt 0.0939
_refine_ls_wR_factor_ref 0.1170
_reflns_number_gt 1941
_reflns_number_total 3665
_reflns_threshold_expression >2sigma(I)
_cod_data_source_file ja9049433_si_005.cif
_cod_data_source_block 15s10
_cod_database_code 4104861

loop_
_symmetry_equiv_pos_as_xyz
'x, y, z'
'-x, y, -z+1/2'
'x+1/2, y+1/2, z'
'-x+1/2, y+1/2, -z+1/2'
'-x, -y, -z'
'x, -y, z-1/2'
'-x+1/2, -y+1/2, -z'
'x+1/2, -y+1/2, z-1/2'

loop_
_atom_site_label
_atom_site_type_symbol
_atom_site_fract_x
_atom_site_fract_y
_atom_site_fract_z
_atom_site_U_iso_or_equiv
_atom_site_adp_type
_atom_site_occupancy
_atom_site_symmetry_multiplicity
_atom_site_calc_flag
_atom_site_refinement_flags
O1 O 0.23106(6) 0.4036(3) 0.21519(10) 0.0264(5) Uani 1 1 d .
O2 O 0.02619(6) 0.2101(3) 0.01772(10) 0.0246(5) Uani 1 1 d .
O3 O 0.27361(7) 0.4735(3) 0.16262(11) 0.0310(5) Uani 1 1 d .
O4 O -0.00575(6) 0.3562(3) 0.12359(11) 0.0263(5) Uani 1 1 d .
O5 O 0.09460(6) 0.5473(2) 0.02179(10) 0.0233(5) Uani 1 1 d .
H5A H 0.0673 0.5678 -0.0227 0.035 Uiso 1 1 calc R
C1 C 0.23484(10) 0.4316(4) 0.15193(17) 0.0242(7) Uani 1 1 d .
C2 C 0.18572(9) 0.4004(4) 0.07202(16) 0.0254(7) Uani 1 1 d .
H2A H 0.1890 0.3198 0.0333 0.030 Uiso 1 1 calc R
H2B H 0.1703 0.5314 0.0460 0.030 Uiso 1 1 calc R
C3 C 0.15553(9) 0.2870(4) 0.09581(15) 0.0198(6) Uani 1 1 d .
C4 C 0.10027(9) 0.3365(4) 0.04049(15) 0.0184(6) Uani 1 1 d .
C5 C 0.07088(9) 0.2132(4) -0.03848(15) 0.0211(6) Uani 1 1 d .
C6 C 0.03349(10) 0.0957(4) -0.03582(16) 0.0267(7) Uani 1 1 d .
H6A H 0.0026 0.0842 -0.0914 0.032 Uiso 1 1 calc R
H6B H 0.0457 -0.0415 -0.0136 0.032 Uiso 1 1 calc R
C7 C 0.07418(9) 0.2768(4) 0.08290(15) 0.0183(6) Uani 1 1 d .
H7A H 0.0922 0.1610 0.1209 0.022 Uiso 1 1 calc R
C8 C 0.06843(9) 0.4422(4) 0.13005(15) 0.0184(6) Uani 1 1 d .
H8A H 0.0514 0.5616 0.0936 0.022 Uiso 1 1 calc R
C9 C 0.03890(10) 0.3593(4) 0.16095(16) 0.0216(6) Uani 1 1 d .
C10 C 0.07315(9) 0.2830(4) 0.24726(15) 0.0243(7) Uani 1 1 d .
H10A H 0.0701 0.1348 0.2491 0.029 Uiso 1 1 calc R
H10B H 0.0656 0.3465 0.2840 0.029 Uiso 1 1 calc R
C11 C 0.12571(9) 0.3406(4) 0.27438(15) 0.0193(6) Uani 1 1 d .
H11A H 0.1397 0.2208 0.2640 0.023 Uiso 1 1 calc R
C12 C 0.11702(9) 0.5094(4) 0.21160(15) 0.0192(6) Uani 1 1 d .
C13 C 0.16020(9) 0.5416(4) 0.20347(15) 0.0214(6) Uani 1 1 d .
H13A H 0.1496 0.6401 0.1586 0.026 Uiso 1 1 calc R
H13B H 0.1875 0.6044 0.2550 0.026 Uiso 1 1 calc R
C14 C 0.18036(9) 0.3570(4) 0.18641(15) 0.0199(6) Uani 1 1 d .
H14A H 0.1808 0.2410 0.2192 0.024 Uiso 1 1 calc R
C15 C 0.16467(10) 0.0591(4) 0.09700(17) 0.0295(7) Uani 1 1 d .
H15A H 0.1502 0.0116 0.0407 0.044 Uiso 1 1 calc R
H15B H 0.1496 -0.0127 0.1206 0.044 Uiso 1 1 calc R
H15C H 0.2001 0.0330 0.1305 0.044 Uiso 1 1 calc R
C16 C 0.07482(10) 0.2214(4) -0.10085(17) 0.0333(8) Uani 1 1 d .
H16A H 0.0526 0.1482 -0.1498 0.040 Uiso 1 1 calc R
H16B H 0.0999 0.3007 -0.0970 0.040 Uiso 1 1 calc R
C17 C 0.15891(9) 0.3850(4) 0.36724(15) 0.0237(7) Uani 1 1 d .
H17A H 0.1430 0.4942 0.3791 0.028 Uiso 1 1 calc R
C18 C 0.16183(10) 0.1960(4) 0.41450(16) 0.0311(7) Uani 1 1 d .
H18A H 0.1822 0.2244 0.4737 0.047 Uiso 1 1 calc R
H18B H 0.1764 0.0851 0.4026 0.047 Uiso 1 1 calc R
H18C H 0.1288 0.1577 0.3975 0.047 Uiso 1 1 calc R
C19 C 0.21087(9) 0.4540(4) 0.39996(16) 0.0298(7) Uani 1 1 d .
H19A H 0.2285 0.4858 0.4586 0.045 Uiso 1 1 calc R
H19B H 0.2094 0.5745 0.3699 0.045 Uiso 1 1 calc R
H19C H 0.2281 0.3460 0.3923 0.045 Uiso 1 1 calc R
C20 C 0.10682(10) 0.7134(4) 0.23606(16) 0.0250(7) Uani 1 1 d .
H20A H 0.1013 0.8167 0.1962 0.038 Uiso 1 1 calc R
H20B H 0.1351 0.7517 0.2909 0.038 Uiso 1 1 calc R
H20C H 0.0776 0.7018 0.2367 0.038 Uiso 1 1 calc R

loop_
_atom_site_aniso_label
_atom_site_aniso_U_11
_atom_site_aniso_U_22
_atom_site_aniso_U_33
_atom_site_aniso_U_23
_atom_site_aniso_U_13
_atom_site_aniso_U_12
O1 0.0183(11) 0.0328(12) 0.0238(11) -0.0015(9) 0.0095(9) -0.0018(9)
O2 0.0222(11) 0.0297(11) 0.0220(10) -0.0094(9) 0.0127(9) -0.0083(9)
O3 0.0216(12) 0.0333(12) 0.0387(12) -0.0015(10) 0.0177(10) -0.0062(9)
O4 0.0186(11) 0.0317(11) 0.0252(11) 0.0012(9) 0.0106(9) 0.0034(9)
O5 0.0184(10) 0.0200(10) 0.0196(10) 0.0052(8) 0.0038(8) -0.0002(8)
C1 0.0243(17) 0.0181(15) 0.0291(16) 0.0023(13) 0.0146(14) 0.0010(13)
C2 0.0222(16) 0.0288(17) 0.0219(15) 0.0039(13) 0.0107(13) -0.0020(13)
C3 0.0192(15) 0.0207(15) 0.0167(14) 0.0036(12) 0.0087(12) 0.0008(12)
C4 0.0219(15) 0.0129(14) 0.0193(14) 0.0001(12) 0.0111(13) -0.0008(12)
C5 0.0190(15) 0.0229(15) 0.0161(14) 0.0007(12) 0.0070(12) -0.0001(12)
C6 0.0291(17) 0.0276(17) 0.0248(15) -0.0078(13) 0.0162(14) -0.0074(13)
C7 0.0149(14) 0.0164(14) 0.0155(13) 0.0001(11) 0.0039(12) -0.0001(12)
C8 0.0183(15) 0.0161(14) 0.0172(14) 0.0015(12) 0.0079(12) 0.0014(12)
C9 0.0217(17) 0.0189(15) 0.0222(15) -0.0047(12) 0.0115(13) 0.0010(13)
C10 0.0242(16) 0.0265(16) 0.0219(15) 0.0013(13) 0.0130(13) 0.0023(13)
C11 0.0188(15) 0.0182(14) 0.0186(14) -0.0003(12) 0.0094(12) 0.0027(12)
C12 0.0211(15) 0.0151(14) 0.0174(14) -0.0011(11) 0.0086(12) 0.0004(11)
C13 0.0207(16) 0.0189(15) 0.0172(14) 0.0000(12) 0.0065(13) -0.0018(12)
C14 0.0148(14) 0.0200(15) 0.0222(14) 0.0015(12) 0.0089(12) -0.0023(12)
C15 0.0263(17) 0.0266(17) 0.0280(16) -0.0031(14) 0.0111(14) 0.0028(14)
C16 0.0302(17) 0.0422(19) 0.0251(17) -0.0064(15) 0.0144(15) -0.0136(15)
C17 0.0232(16) 0.0258(17) 0.0176(14) 0.0012(12) 0.0090(13) 0.0059(13)
C18 0.0253(17) 0.043(2) 0.0209(15) 0.0037(14) 0.0105(14) 0.0043(15)
C19 0.0236(16) 0.0366(18) 0.0187(15) 0.0025(14) 0.0058(13) 0.0020(14)
C20 0.0244(16) 0.0204(15) 0.0255(16) -0.0005(13) 0.0115(13) 0.0039(13)

loop_
_atom_type_symbol
_atom_type_description
_atom_type_scat_dispersion_real
_atom_type_scat_dispersion_imag
_atom_type_scat_source
C C 0.0033 0.0016 'International Tables Vol C Tables 4.2.6.8 and 6.1.1.4'
H H 0.0000 0.0000 'International Tables Vol C Tables 4.2.6.8 and 6.1.1.4'
O O 0.0106 0.0060 'International Tables Vol C Tables 4.2.6.8 and 6.1.1.4'

loop_
_geom_angle_atom_site_label_1
_geom_angle_atom_site_label_2
_geom_angle_atom_site_label_3
_geom_angle
C1 O1 C14 111.39(19)
C7 O2 C6 104.99(18)
O3 C1 O1 121.7(2)
O3 C1 C2 128.4(3)
O1 C1 C2 109.9(2)
C1 C2 C3 104.6(2)
C2 C3 C15 109.2(2)
C2 C3 C4 113.6(2)
C15 C3 C4 111.4(2)
C2 C3 C14 101.5(2)
C15 C3 C14 107.8(2)
C4 C3 C14 112.8(2)
O5 C4 C5 110.2(2)
O5 C4 C3 108.6(2)
C5 C4 C3 114.8(2)
O5 C4 C7 110.8(2)
C5 C4 C7 100.9(2)
C3 C4 C7 111.3(2)
C16 C5 C6 125.9(2)
C16 C5 C4 126.3(2)
C6 C5 C4 107.6(2)
O2 C6 C5 104.3(2)
O2 C7 C8 108.07(19)
O2 C7 C4 105.48(19)
C8 C7 C4 116.7(2)
C7 C8 C9 108.8(2)
C7 C8 C12 115.0(2)
C9 C8 C12 102.1(2)
O4 C9 C10 123.5(2)
O4 C9 C8 126.8(2)
C10 C9 C8 109.6(2)
C9 C10 C11 106.4(2)
C17 C11 C10 110.9(2)
C17 C11 C12 119.5(2)
C10 C11 C12 103.84(19)
C20 C12 C13 107.2(2)
C20 C12 C8 107.1(2)
C13 C12 C8 113.8(2)
C20 C12 C11 110.5(2)
C13 C12 C11 114.7(2)
C8 C12 C11 103.28(19)
C14 C13 C12 117.6(2)
O1 C14 C13 107.3(2)
O1 C14 C3 104.2(2)
C13 C14 C3 119.0(2)
C19 C17 C18 108.9(2)
C19 C17 C11 115.4(2)
C18 C17 C11 109.0(2)

loop_
_geom_bond_atom_site_label_1
_geom_bond_atom_site_label_2
_geom_bond_distance
O1 C1 1.341(3)
O1 C14 1.469(3)
O2 C7 1.432(3)
O2 C6 1.432(3)
O3 C1 1.212(3)
O4 C9 1.222(3)
O5 C4 1.429(3)
C1 C2 1.503(4)
C2 C3 1.527(3)
C3 C15 1.538(4)
C3 C4 1.542(3)
C3 C14 1.557(3)
C4 C5 1.524(3)
C4 C7 1.563(3)
C5 C16 1.315(3)
C5 C6 1.492(3)
C7 C8 1.521(3)
C8 C9 1.524(3)
C8 C12 1.560(3)
C9 C10 1.500(4)
C10 C11 1.552(3)
C11 C17 1.539(3)
C11 C12 1.572(3)
C12 C20 1.537(3)
C12 C13 1.546(3)
C13 C14 1.522(3)
C17 C19 1.526(3)
C17 C18 1.533(4)
